data_7033479
loop_
_publ_author_name
'Dong, Yu-Wei'
'Fan, Rui-Qing'
'Wang, Ping'
'Wei, Li-Guo'
'Wang, Xin-Ming'
'Zhang, Hui-Jie'
'Gao, Song'
'Yang, Yu-Lin'
'Wang, Yu-Lei'

_publ_section_title
;
 Synthesis and characterization of substituted Schiff-base ligands and
 their d(10) metal complexes: structure-induced luminescence tuning
 behaviors and applications in co-sensitized solar cells.
;
_journal_issue 12
_journal_name_full 'Dalton transactions (Cambridge, England : 2003)'
_journal_page_first 5306
_journal_page_last 5322
_journal_paper_doi 10.1039/c4dt03602f
_journal_volume 44
_journal_year 2015
_chemical_formula_sum 'C19 H24 Cl2 N2 O Zn'
_chemical_formula_weight 432.67
_chemical_name_systematic
; 
 ? 
;
_space_group_IT_number 14
_symmetry_cell_setting monoclinic
_symmetry_space_group_name_Hall '-P 2ybc'
_symmetry_space_group_name_H-M 'P 1 21/c 1'
_atom_sites_solution_hydrogens geom
_atom_sites_solution_primary direct
_atom_sites_solution_secondary difmap
_audit_creation_method SHELXL-97
_audit_update_record
;
2014-09-24 deposited with the CCDC.
2014-12-23 downloaded from the CCDC.
;
_cell_angle_alpha 90.00
_cell_angle_beta 124.430(16)
_cell_angle_gamma 90.00
_cell_formula_units_Z 4
_cell_length_a 10.050(5)
_cell_length_b 17.306(5)
_cell_length_c 14.363(4)
_cell_measurement_reflns_used 19793
_cell_measurement_temperature 153(2)
_cell_measurement_theta_max 27.58
_cell_measurement_theta_min 3.12
_cell_volume 2060.5(14)
_computing_cell_refinement RAPID-AUTO
_computing_data_collection 'RAPID-AUTO (Rigaku Corporation, 1998)'
_computing_data_reduction 'CrystalStructure (Rigaku/MSC and Rigaku Corporation, 2002)'
_computing_molecular_graphics 'SHELXTL (Sheldrick, 2008)'
_computing_publication_material SHELXL-97
_computing_structure_refinement 'SHELXL-97 (Sheldrick, 2008)'
_computing_structure_solution 'SHELXS-97 (Sheldrick, 2008)'
_diffrn_ambient_temperature 153(2)
_diffrn_measured_fraction_theta_full 0.996
_diffrn_measured_fraction_theta_max 0.996
_diffrn_measurement_device_type 'Rigaku RAXIS-RAPID'
_diffrn_measurement_method '\w scans'
_diffrn_radiation_monochromator graphite
_diffrn_radiation_source 'fine-focus sealed tube'
_diffrn_radiation_type MoK\a
_diffrn_radiation_wavelength 0.71073
_diffrn_reflns_av_R_equivalents 0.0333
_diffrn_reflns_av_sigmaI/netI 0.0284
_diffrn_reflns_limit_h_max 13
_diffrn_reflns_limit_h_min -13
_diffrn_reflns_limit_k_max 22
_diffrn_reflns_limit_k_min -19
_diffrn_reflns_limit_l_max 18
_diffrn_reflns_limit_l_min -18
_diffrn_reflns_number 19793
_diffrn_reflns_theta_full 27.48
_diffrn_reflns_theta_max 27.48
_diffrn_reflns_theta_min 3.11
_exptl_absorpt_coefficient_mu 1.460
_exptl_absorpt_correction_T_max 0.6870
_exptl_absorpt_correction_T_min 0.6483
_exptl_absorpt_correction_type multi-scan
_exptl_absorpt_process_details SADABS
_exptl_crystal_colour colorless
_exptl_crystal_density_diffrn 1.395
_exptl_crystal_density_method 'not measured'
_exptl_crystal_description block
_exptl_crystal_F_000 896
_exptl_crystal_size_max 0.33
_exptl_crystal_size_mid 0.31
_exptl_crystal_size_min 0.28
_refine_diff_density_max 0.653
_refine_diff_density_min -0.470
_refine_diff_density_rms 0.060
_refine_ls_extinction_method none
_refine_ls_goodness_of_fit_ref 1.004
_refine_ls_hydrogen_treatment mixed
_refine_ls_matrix_type full
_refine_ls_number_parameters 226
_refine_ls_number_reflns 4705
_refine_ls_number_restraints 7
_refine_ls_restrained_S_all 1.023
_refine_ls_R_factor_all 0.0520
_refine_ls_R_factor_gt 0.0388
_refine_ls_shift/su_max 0.001
_refine_ls_shift/su_mean 0.000
_refine_ls_structure_factor_coef Fsqd
_refine_ls_weighting_details 'calc w=1/[\s^2^(Fo^2^)+(0.0539P)^2^+1.0309P] where P=(Fo^2^+2Fc^2^)/3'
_refine_ls_weighting_scheme calc
_refine_ls_wR_factor_gt 0.0971
_refine_ls_wR_factor_ref 0.1047
_reflns_number_gt 3748
_reflns_number_total 4705
_reflns_threshold_expression >2sigma(I)
_cod_data_source_file c4dt03602f2.cif
_cod_data_source_block 1
_cod_depositor_comments 'Adding full bibliography for 7033479--7033487.cif.'
_cod_original_cell_volume 2060.5(13)
_cod_original_sg_symbol_H-M 'P 21/c'
_cod_database_code 7033479

loop_
_symmetry_equiv_pos_as_xyz
'x, y, z'
'-x, y+1/2, -z+1/2'
'-x, -y, -z'
'x, -y-1/2, z-1/2'

loop_
_atom_site_label
_atom_site_type_symbol
_atom_site_fract_x
_atom_site_fract_y
_atom_site_fract_z
_atom_site_U_iso_or_equiv
_atom_site_adp_type
_atom_site_occupancy
_atom_site_symmetry_multiplicity
_atom_site_calc_flag
_atom_site_refinement_flags
Zn1 Zn 0.11248(3) 0.176793(16) 0.37716(2) 0.04115(11) Uani 1 1 d .
Cl1 Cl 0.31176(12) 0.19491(5) 0.35999(8) 0.0745(2) Uani 1 1 d .
Cl2 Cl -0.12529(10) 0.14951(5) 0.22315(6) 0.0726(3) Uani 1 1 d .
O1 O 0.2408(3) 0.01190(12) 0.4752(2) 0.0705(6) Uani 1 1 d .
N1 N 0.1555(2) 0.11629(12) 0.51583(16) 0.0422(5) Uani 1 1 d .
N2 N 0.0680(2) 0.26300(11) 0.46060(15) 0.0359(4) Uani 1 1 d .
C1 C 0.1181(3) 0.15591(15) 0.5786(2) 0.0467(6) Uani 1 1 d .
C2 C 0.1221(5) 0.12287(19) 0.6668(2) 0.0666(9) Uani 1 1 d .
H2A H 0.0962 0.1519 0.7106 0.080 Uiso 1 1 calc R
C3 C 0.1652(5) 0.04531(19) 0.6900(3) 0.0721(10) Uani 1 1 d .
H3A H 0.1649 0.0202 0.7487 0.086 Uiso 1 1 calc R
C4 C 0.2075(4) 0.00555(17) 0.6298(2) 0.0616(8) Uani 1 1 d .
H4A H 0.2398 -0.0470 0.6469 0.074 Uiso 1 1 calc R
C5 C 0.2031(3) 0.04294(15) 0.5417(2) 0.0498(6) Uani 1 1 d .
C6 C 0.0742(3) 0.23751(15) 0.5458(2) 0.0451(6) Uani 1 1 d .
H6A H 0.0510 0.2704 0.5878 0.054 Uiso 1 1 calc R
C7 C 0.3159(6) -0.0633(2) 0.5033(4) 0.0969(14) Uani 1 1 d .
H7A H 0.3362 -0.0786 0.4466 0.145 Uiso 1 1 calc R
H7B H 0.2443 -0.1011 0.5045 0.145 Uiso 1 1 calc R
H7C H 0.4184 -0.0613 0.5778 0.145 Uiso 1 1 calc R
C8 C 0.0270(3) 0.34262(13) 0.42592(18) 0.0344(5) Uani 1 1 d .
C9 C 0.1531(3) 0.39435(13) 0.45933(19) 0.0371(5) Uani 1 1 d .
C10 C 0.1125(3) 0.47016(14) 0.4224(2) 0.0452(6) Uani 1 1 d .
H10A H 0.1958 0.5069 0.4452 0.054 Uiso 1 1 calc R
C11 C -0.0459(4) 0.49322(15) 0.3533(2) 0.0523(6) Uani 1 1 d .
H11A H -0.0712 0.5453 0.3281 0.063 Uiso 1 1 calc R
C12 C -0.1677(3) 0.44069(16) 0.3207(2) 0.0500(6) Uani 1 1 d .
H12A H -0.2767 0.4573 0.2731 0.060 Uiso 1 1 calc R
C13 C -0.1357(3) 0.36404(14) 0.3554(2) 0.0399(5) Uani 1 1 d .
C14 C 0.3280(3) 0.36896(15) 0.5358(2) 0.0469(5) Uani 1 1 d U
H14A H 0.3285 0.3112 0.5363 0.056 Uiso 1 1 calc R
C15 C 0.4035(4) 0.3952(2) 0.6560(3) 0.0750(8) Uani 1 1 d U
H15A H 0.3370 0.3778 0.6820 0.113 Uiso 1 1 calc R
H15B H 0.4108 0.4517 0.6596 0.113 Uiso 1 1 calc R
H15C H 0.5119 0.3730 0.7045 0.113 Uiso 1 1 calc R
C16 C 0.4276(4) 0.3945(2) 0.4926(3) 0.0829(11) Uani 1 1 d .
H16A H 0.5390 0.3766 0.5443 0.124 Uiso 1 1 calc R
H16B H 0.4263 0.4510 0.4879 0.124 Uiso 1 1 calc R
H16C H 0.3823 0.3724 0.4175 0.124 Uiso 1 1 calc R
C17 C -0.2728(3) 0.30822(17) 0.3207(3) 0.0544(7) Uani 1 1 d .
H17A H -0.2278 0.2546 0.3367 0.065 Uiso 1 1 calc R
C18 C -0.4065(5) 0.3132(2) 0.1960(4) 0.0963(14) Uani 1 1 d .
H18A H -0.3620 0.3030 0.1516 0.144 Uiso 1 1 calc R
H18B H -0.4540 0.3650 0.1784 0.144 Uiso 1 1 calc R
H18C H -0.4898 0.2748 0.1773 0.144 Uiso 1 1 calc R
C19 C -0.3385(6) 0.3224(3) 0.3926(5) 0.1098(18) Uani 1 1 d .
H19A H -0.2505 0.3180 0.4727 0.165 Uiso 1 1 calc R
H19B H -0.4217 0.2840 0.3738 0.165 Uiso 1 1 calc R
H19C H -0.3853 0.3743 0.3774 0.165 Uiso 1 1 calc R

loop_
_atom_site_aniso_label
_atom_site_aniso_U_11
_atom_site_aniso_U_22
_atom_site_aniso_U_33
_atom_site_aniso_U_23
_atom_site_aniso_U_13
_atom_site_aniso_U_12
Zn1 0.04834(18) 0.03867(17) 0.03923(16) 0.00313(11) 0.02644(14) 0.00319(12)
Cl1 0.0809(6) 0.0803(5) 0.0951(6) -0.0057(5) 0.0694(5) -0.0069(4)
Cl2 0.0591(4) 0.0741(5) 0.0528(4) -0.0158(4) 0.0124(3) 0.0112(4)
O1 0.0948(17) 0.0493(11) 0.0758(14) 0.0172(10) 0.0532(13) 0.0229(11)
N1 0.0439(11) 0.0398(11) 0.0374(10) 0.0047(9) 0.0197(9) -0.0022(9)
N2 0.0346(9) 0.0354(10) 0.0367(9) -0.0022(8) 0.0194(8) -0.0038(8)
C1 0.0554(15) 0.0424(13) 0.0398(12) -0.0006(11) 0.0254(11) -0.0103(12)
C2 0.099(2) 0.0591(18) 0.0509(15) 0.0008(14) 0.0476(17) -0.0112(17)
C3 0.103(3) 0.0614(19) 0.0495(16) 0.0112(14) 0.0418(18) -0.0121(18)
C4 0.0702(19) 0.0462(15) 0.0498(15) 0.0129(13) 0.0226(14) -0.0032(14)
C5 0.0494(14) 0.0424(14) 0.0445(13) 0.0050(11) 0.0186(12) -0.0013(11)
C6 0.0546(15) 0.0436(13) 0.0423(12) -0.0052(11) 0.0305(12) -0.0073(11)
C7 0.130(4) 0.058(2) 0.111(3) 0.025(2) 0.073(3) 0.042(2)
C8 0.0377(11) 0.0342(11) 0.0349(10) -0.0031(9) 0.0227(9) -0.0018(9)
C9 0.0380(11) 0.0371(11) 0.0397(11) -0.0038(10) 0.0241(10) -0.0033(9)
C10 0.0509(14) 0.0356(12) 0.0553(14) -0.0010(11) 0.0337(12) -0.0045(11)
C11 0.0619(16) 0.0388(13) 0.0630(16) 0.0062(12) 0.0393(15) 0.0080(12)
C12 0.0434(14) 0.0486(14) 0.0543(14) 0.0016(12) 0.0253(12) 0.0104(12)
C13 0.0359(11) 0.0434(13) 0.0434(12) -0.0066(10) 0.0242(10) -0.0013(10)
C14 0.0353(12) 0.0413(13) 0.0592(12) -0.0014(11) 0.0237(11) -0.0027(10)
C15 0.0741(12) 0.0781(12) 0.0685(10) -0.0073(9) 0.0377(9) 0.0058(9)
C16 0.0481(17) 0.106(3) 0.102(3) 0.020(2) 0.0470(19) 0.0031(18)
C17 0.0376(13) 0.0538(16) 0.0661(17) -0.0109(13) 0.0259(13) -0.0070(12)
C18 0.058(2) 0.080(3) 0.090(3) -0.008(2) 0.0060(19) -0.0131(18)
C19 0.098(3) 0.129(4) 0.155(5) -0.050(3) 0.103(3) -0.050(3)

loop_
_atom_type_symbol
_atom_type_description
_atom_type_scat_dispersion_real
_atom_type_scat_dispersion_imag
_atom_type_scat_source
C C 0.0033 0.0016 'International Tables Vol C Tables 4.2.6.8 and 6.1.1.4'
H H 0.0000 0.0000 'International Tables Vol C Tables 4.2.6.8 and 6.1.1.4'
Cl Cl 0.1484 0.1585 'International Tables Vol C Tables 4.2.6.8 and 6.1.1.4'
N N 0.0061 0.0033 'International Tables Vol C Tables 4.2.6.8 and 6.1.1.4'
O O 0.0106 0.0060 'International Tables Vol C Tables 4.2.6.8 and 6.1.1.4'
Zn Zn 0.2839 1.4301 'International Tables Vol C Tables 4.2.6.8 and 6.1.1.4'

loop_
_geom_angle_atom_site_label_1
_geom_angle_atom_site_label_2
_geom_angle_atom_site_label_3
_geom_angle
N1 Zn1 N2 78.89(8)
N1 Zn1 Cl1 118.55(7)
N2 Zn1 Cl1 117.79(6)
N1 Zn1 Cl2 112.09(7)
N2 Zn1 Cl2 105.28(6)
Cl1 Zn1 Cl2 117.57(5)
C5 O1 C7 118.9(3)
C5 N1 C1 119.4(2)
C5 N1 Zn1 126.66(19)
C1 N1 Zn1 113.71(16)
C6 N2 C8 120.9(2)
C6 N2 Zn1 112.99(17)
C8 N2 Zn1 126.06(14)
N1 C1 C2 122.3(3)
N1 C1 C6 114.9(2)
C2 C1 C6 122.8(3)
C1 C2 C3 117.8(3)
C1 C2 H2A 121.1
C3 C2 H2A 121.1
C4 C3 C2 120.5(3)
C4 C3 H3A 119.8
C2 C3 H3A 119.8
C3 C4 C5 118.9(3)
C3 C4 H4A 120.5
C5 C4 H4A 120.5
O1 C5 N1 112.9(2)
O1 C5 C4 126.1(3)
N1 C5 C4 121.0(3)
N2 C6 C1 118.9(2)
N2 C6 H6A 120.5
C1 C6 H6A 120.5
O1 C7 H7A 109.5
O1 C7 H7B 109.5
H7A C7 H7B 109.5
O1 C7 H7C 109.5
H7A C7 H7C 109.5
H7B C7 H7C 109.5
C9 C8 C13 122.7(2)
C9 C8 N2 117.8(2)
C13 C8 N2 119.4(2)
C10 C9 C8 117.5(2)
C10 C9 C14 121.3(2)
C8 C9 C14 121.2(2)
C11 C10 C9 121.4(2)
C11 C10 H10A 119.3
C9 C10 H10A 119.3
C10 C11 C12 119.8(2)
C10 C11 H11A 120.1
C12 C11 H11A 120.1
C11 C12 C13 121.8(2)
C11 C12 H12A 119.1
C13 C12 H12A 119.1
C12 C13 C8 116.8(2)
C12 C13 C17 120.5(2)
C8 C13 C17 122.7(2)
C15 C14 C16 111.1(3)
C15 C14 C9 111.6(2)
C16 C14 C9 112.5(2)
C15 C14 H14A 107.1
C16 C14 H14A 107.1
C9 C14 H14A 107.1
C14 C15 H15A 109.5
C14 C15 H15B 109.5
H15A C15 H15B 109.5
C14 C15 H15C 109.5
H15A C15 H15C 109.5
H15B C15 H15C 109.5
C14 C16 H16A 109.5
C14 C16 H16B 109.5
H16A C16 H16B 109.5
C14 C16 H16C 109.5
H16A C16 H16C 109.5
H16B C16 H16C 109.5
C18 C17 C13 112.6(3)
C18 C17 C19 110.9(4)
C13 C17 C19 109.6(3)
C18 C17 H17A 107.9
C13 C17 H17A 107.9
C19 C17 H17A 107.9
C17 C18 H18A 109.5
C17 C18 H18B 109.5
H18A C18 H18B 109.5
C17 C18 H18C 109.5
H18A C18 H18C 109.5
H18B C18 H18C 109.5
C17 C19 H19A 109.5
C17 C19 H19B 109.5
H19A C19 H19B 109.5
C17 C19 H19C 109.5
H19A C19 H19C 109.5
H19B C19 H19C 109.5

loop_
_geom_bond_atom_site_label_1
_geom_bond_atom_site_label_2
_geom_bond_distance
Zn1 N1 2.068(2)
Zn1 N2 2.1137(19)
Zn1 Cl1 2.1746(12)
Zn1 Cl2 2.2021(11)
O1 C5 1.324(4)
O1 C7 1.443(4)
N1 C5 1.333(3)
N1 C1 1.344(3)
N2 C6 1.269(3)
N2 C8 1.444(3)
C1 C2 1.369(4)
C1 C6 1.475(4)
C2 C3 1.392(5)
C2 H2A 0.9500
C3 C4 1.348(5)
C3 H3A 0.9500
C4 C5 1.399(4)
C4 H4A 0.9500
C6 H6A 0.9500
C7 H7A 0.9800
C7 H7B 0.9800
C7 H7C 0.9800
C8 C9 1.397(3)
C8 C13 1.401(3)
C9 C10 1.387(3)
C9 C14 1.518(3)
C10 C11 1.376(4)
C10 H10A 0.9500
C11 C12 1.377(4)
C11 H11A 0.9500
C12 C13 1.389(4)
C12 H12A 0.9500
C13 C17 1.518(4)
C14 C15 1.511(4)
C14 C16 1.512(4)
C14 H14A 1.0000
C15 H15A 0.9800
C15 H15B 0.9800
C15 H15C 0.9800
C16 H16A 0.9800
C16 H16B 0.9800
C16 H16C 0.9800
C17 C18 1.517(5)
C17 C19 1.526(5)
C17 H17A 1.0000
C18 H18A 0.9800
C18 H18B 0.9800
C18 H18C 0.9800
C19 H19A 0.9800
C19 H19B 0.9800
C19 H19C 0.9800

loop_
_geom_torsion_atom_site_label_1
_geom_torsion_atom_site_label_2
_geom_torsion_atom_site_label_3
_geom_torsion_atom_site_label_4
_geom_torsion
N2 Zn1 N1 C5 -178.3(2)
Cl1 Zn1 N1 C5 -62.5(2)
Cl2 Zn1 N1 C5 79.6(2)
N2 Zn1 N1 C1 7.01(18)
Cl1 Zn1 N1 C1 122.73(17)
Cl2 Zn1 N1 C1 -95.13(18)
N1 Zn1 N2 C6 -5.41(17)
Cl1 Zn1 N2 C6 -121.97(17)
Cl2 Zn1 N2 C6 104.68(17)
N1 Zn1 N2 C8 177.29(18)
Cl1 Zn1 N2 C8 60.74(18)
Cl2 Zn1 N2 C8 -72.61(17)
C5 N1 C1 C2 -2.1(4)
Zn1 N1 C1 C2 173.0(2)
C5 N1 C1 C6 177.3(2)
Zn1 N1 C1 C6 -7.5(3)
N1 C1 C2 C3 -0.6(5)
C6 C1 C2 C3 180.0(3)
C1 C2 C3 C4 2.5(5)
C2 C3 C4 C5 -1.7(5)
C7 O1 C5 N1 171.3(3)
C7 O1 C5 C4 -9.7(5)
C1 N1 C5 O1 -178.0(2)
Zn1 N1 C5 O1 7.6(3)
C1 N1 C5 C4 3.0(4)
Zn1 N1 C5 C4 -171.5(2)
C3 C4 C5 O1 180.0(3)
C3 C4 C5 N1 -1.1(4)
C8 N2 C6 C1 -179.5(2)
Zn1 N2 C6 C1 3.1(3)
N1 C1 C6 N2 3.0(4)
C2 C1 C6 N2 -177.6(3)
C6 N2 C8 C9 98.5(3)
Zn1 N2 C8 C9 -84.4(2)
C6 N2 C8 C13 -85.2(3)
Zn1 N2 C8 C13 91.9(2)
C13 C8 C9 C10 1.6(3)
N2 C8 C9 C10 177.8(2)
C13 C8 C9 C14 -180.0(2)
N2 C8 C9 C14 -3.8(3)
C8 C9 C10 C11 -1.5(4)
C14 C9 C10 C11 -179.9(2)
C9 C10 C11 C12 0.8(4)
C10 C11 C12 C13 -0.1(4)
C11 C12 C13 C8 0.3(4)
C11 C12 C13 C17 178.2(3)
C9 C8 C13 C12 -1.0(3)
N2 C8 C13 C12 -177.1(2)
C9 C8 C13 C17 -178.9(2)
N2 C8 C13 C17 5.0(3)
C10 C9 C14 C15 76.2(3)
C8 C9 C14 C15 -102.1(3)
C10 C9 C14 C16 -49.4(4)
C8 C9 C14 C16 132.2(3)
C12 C13 C17 C18 46.8(4)
C8 C13 C17 C18 -135.4(3)
C12 C13 C17 C19 -77.1(4)
C8 C13 C17 C19 100.7(4)
